data_4311346
loop_
_publ_author_name
'Kowliki Nagarajan'
'Hemant K. Joshi'
'Pradeep K. Chaudhury'
'Kuntal Pal'
'J. Jon A. Cooney'
'John H. Enemark'
'Sabyasachi Sarkar'

_publ_contact_author_address
; 
     University of Arizona 
     Department of Chemistry 
     1306 E. University 
     Tucson, AZ 85721-0041 
     USA 
;
_publ_contact_author_email jenemark@u.arizona.edu
_publ_contact_author_fax 520-621-8407
_publ_contact_author_name 'John H. Enemark'
_publ_contact_author_phone 520-621-6335
_publ_section_title
;
 Structural and Functional Analogue of the Active Site of Polysulfide
 Reductase from Wolinella Succinogenes
;
_journal_name_full 'Inorganic Chemistry'
_journal_page_first 4532
_journal_page_last 4533
_journal_paper_doi 10.1021/ic049665i
_journal_volume 43
_journal_year 2004
_chemical_formula_analytical C68H50Mo1N4P2S6.CH3CN
_chemical_formula_iupac C68H50Mo1N4P2S6.CH3CN
_chemical_formula_structural C68H50Mo1N4P2S6.CH3CN
_chemical_formula_sum 'C70 H51 Mo N5 P2 S6'
_chemical_formula_weight 1312.40
_chemical_name_systematic
; 
 ? 
;
_space_group_IT_number 14
_symmetry_cell_setting monoclinic
_symmetry_space_group_name_Hall '-P 2yn'
_symmetry_space_group_name_H-M 'P 1 21/n 1'
_atom_sites_solution_hydrogens geom
_atom_sites_solution_primary direct
_atom_sites_solution_secondary difmap
_audit_creation_method SHELXL-97
_cell_angle_alpha 90.00
_cell_angle_beta 111.072(2)
_cell_angle_gamma 90.00
_cell_formula_units_Z 4
_cell_length_a 13.3808(11)
_cell_length_b 32.182(3)
_cell_length_c 15.9971(13)
_cell_measurement_temperature 173(2)
_cell_measurement_theta_max 25.58
_cell_measurement_theta_min 1.27
_cell_volume 6428.0(10)
_computing_cell_refinement 'Bruker XSCANS'
_computing_data_collection 'Bruker XSCANS'
_computing_data_reduction 'Bruker SHELXTL'
_computing_molecular_graphics 'Bruker SHELXTL'
_computing_publication_material 'Bruker SHELXTL'
_computing_structure_refinement 'SHELXL-97 (Sheldrick, 1997)'
_computing_structure_solution 'SHELXS-97 (Sheldrick, 1990)'
_diffrn_ambient_temperature 170(2)
_diffrn_measured_fraction_theta_full 0.995
_diffrn_measured_fraction_theta_max 0.995
_diffrn_measurement_device_type 'CCD area detector'
_diffrn_measurement_method 'phi and omega scans'
_diffrn_measurement_specimen_support 'Glass Fiber'
_diffrn_radiation_monochromator graphite
_diffrn_radiation_source 'fine-focus sealed tube'
_diffrn_radiation_type MoK\a
_diffrn_radiation_wavelength 0.71073
_diffrn_reflns_av_R_equivalents 0.1961
_diffrn_reflns_av_sigmaI/netI 0.2200
_diffrn_reflns_limit_h_max 16
_diffrn_reflns_limit_h_min -16
_diffrn_reflns_limit_k_max 39
_diffrn_reflns_limit_k_min -39
_diffrn_reflns_limit_l_max 19
_diffrn_reflns_limit_l_min -19
_diffrn_reflns_number 63421
_diffrn_reflns_theta_full 25.58
_diffrn_reflns_theta_max 25.58
_diffrn_reflns_theta_min 1.27
_diffrn_standards_decay_% 0.04
_diffrn_standards_interval_count 1818
_diffrn_standards_number 159
_exptl_absorpt_coefficient_mu 0.495
_exptl_absorpt_correction_T_max 0.9251
_exptl_absorpt_correction_T_min 0.7557
_exptl_absorpt_correction_type SADABS
_exptl_crystal_colour Dark
_exptl_crystal_density_diffrn 1.356
_exptl_crystal_density_method 'not measured'
_exptl_crystal_description Needle
_exptl_crystal_F_000 2696
_exptl_crystal_size_max 0.60
_exptl_crystal_size_mid 0.16
_exptl_crystal_size_min 0.16
_refine_diff_density_max 0.734
_refine_diff_density_min -0.304
_refine_diff_density_rms 0.071
_refine_ls_extinction_coef 0.00000(3)
_refine_ls_extinction_expression Fc^*^=kFc[1+0.001xFc^2^\l^3^/sin(2\q)]^-1/4^
_refine_ls_extinction_method SHELXL
_refine_ls_goodness_of_fit_ref 0.685
_refine_ls_hydrogen_treatment mixed
_refine_ls_matrix_type full
_refine_ls_number_parameters 773
_refine_ls_number_reflns 12026
_refine_ls_number_restraints 0
_refine_ls_restrained_S_all 0.685
_refine_ls_R_factor_all 0.1388
_refine_ls_R_factor_gt 0.0454
_refine_ls_shift/su_max 15.000
_refine_ls_shift/su_mean 0.019
_refine_ls_structure_factor_coef Fsqd
_refine_ls_weighting_details 'calc w=1/[\s^2^(Fo^2^)+(0.0000P)^2^+0.0000P] where P=(Fo^2^+2Fc^2^)/3'
_refine_ls_weighting_scheme calc
_refine_ls_wR_factor_gt 0.0687
_refine_ls_wR_factor_ref 0.0859
_reflns_number_gt 5410
_reflns_number_total 12026
_reflns_threshold_expression >2sigma(I)
_cod_data_source_file ic049665isi20040315_054036.cif
_cod_data_source_block hkj13m
_cod_depositor_comments
;
The following automatic conversions were performed:
'_symmetry_cell_setting' value 'Monoclinic' changed to 'monoclinic'
according to '/home/saulius/struct/CIF-dictionaries/cif_core.dic'
dictionary named 'cif_core.dic' version 2.4.1 from 2010-06-29.

Automatic conversion script
Id: cif_fix_enum 1527 2010-12-29 10:47:43Z saulius 

The following automatic conversions were performed:
'_symmetry_space_group_number' data item was removed -- it should
have been renamed to '_space_group_IT_number' as specified in the
replacement file
'/home/antanas/src/cod-tools/trunk/data/replacement-values/replacement_tags.lst',
but the replacement data item was already present in the data block
and had the same value as the '_symmetry_space_group_number' data
item.

Automatic conversion script
Id: cif_correct_tags 4998 2017-03-02 13:24:31Z antanas 
;
_cod_original_cell_volume 6428.1(9)
_cod_database_code 4311346

loop_
_symmetry_equiv_pos_as_xyz
'x, y, z'
'-x+1/2, y+1/2, -z+1/2'
'-x, -y, -z'
'x-1/2, -y-1/2, z-1/2'

loop_
_atom_site_label
_atom_site_type_symbol
_atom_site_fract_x
_atom_site_fract_y
_atom_site_fract_z
_atom_site_U_iso_or_equiv
_atom_site_adp_type
_atom_site_occupancy
_atom_site_symmetry_multiplicity
_atom_site_calc_flag
_atom_site_refinement_flags
_atom_site_disorder_assembly
_atom_site_disorder_group
Mo1 Mo 0.34186(3) 0.121982(11) 0.33678(2) 0.02163(11) Uani 1 1 d . . .
S6 S 0.52247(9) 0.12551(4) 0.44665(7) 0.0286(3) Uani 1 1 d . . .
S4 S 0.41837(9) 0.08961(3) 0.24034(7) 0.0263(3) Uani 1 1 d . . .
S3 S 0.21903(9) 0.06632(3) 0.28575(7) 0.0286(3) Uani 1 1 d . . .
S5 S 0.33142(9) 0.10690(3) 0.48357(7) 0.0296(3) Uani 1 1 d . . .
P1 P 0.13771(10) 0.10436(4) -0.21991(8) 0.0250(3) Uani 1 1 d . . .
S2 S 0.18447(9) 0.16095(3) 0.31361(8) 0.0298(3) Uani 1 1 d . . .
P2 P -0.27395(10) 0.15467(4) -0.02122(8) 0.0296(3) Uani 1 1 d . . .
S1 S 0.38960(9) 0.18299(3) 0.27739(7) 0.0289(3) Uani 1 1 d . . .
C222 C -0.2026(4) 0.07461(14) 0.0349(3) 0.0342(13) Uani 1 1 d . . .
H22A H -0.2498 0.0654 -0.0221 0.041 Uiso 1 1 calc R . .
C141 C 0.1399(3) 0.11107(12) -0.1085(3) 0.0232(11) Uani 1 1 d . . .
C146 C 0.2190(4) 0.13489(13) -0.0470(3) 0.0323(13) Uani 1 1 d . . .
H14A H 0.2707 0.1487 -0.0650 0.039 Uiso 1 1 calc R . .
C31 C 0.2506(4) 0.03855(13) 0.2058(3) 0.0304(12) Uani 1 1 d . . .
C136 C -0.0607(4) 0.12587(14) -0.3438(3) 0.0312(12) Uani 1 1 d . . .
H13A H -0.0333 0.1533 -0.3413 0.037 Uiso 1 1 calc R . .
C42 C 0.3640(3) 0.02609(14) 0.1195(3) 0.0260(12) Uani 1 1 d . . .
C131 C 0.0043(3) 0.09469(13) -0.2939(3) 0.0236(11) Uani 1 1 d . . .
C32 C 0.1809(4) 0.00480(15) 0.1603(3) 0.0361(13) Uani 1 1 d . . .
C142 C 0.0656(4) 0.09091(13) -0.0807(3) 0.0308(12) Uani 1 1 d . . .
H14B H 0.0110 0.0745 -0.1221 0.037 Uiso 1 1 calc R . .
C135 C -0.1647(4) 0.11758(15) -0.3972(3) 0.0392(13) Uani 1 1 d . . .
H13B H -0.2082 0.1392 -0.4324 0.047 Uiso 1 1 calc R . .
N31 N 0.1243(4) -0.02092(14) 0.1244(3) 0.0639(15) Uani 1 1 d . . .
N41 N 0.3837(3) 0.00826(12) 0.0656(3) 0.0418(11) Uani 1 1 d . . .
C111 C 0.1901(4) 0.15048(14) -0.2499(3) 0.0284(12) Uani 1 1 d . . .
C61 C 0.6198(3) 0.13926(15) 0.4001(3) 0.0271(12) Uani 1 1 d . . .
C241 C -0.1873(4) 0.19787(14) -0.0176(3) 0.0299(12) Uani 1 1 d . . .
C121 C 0.2186(3) 0.06072(12) -0.2243(3) 0.0246(11) Uani 1 1 d . . .
C211 C -0.3318(4) 0.13473(14) -0.1315(3) 0.0307(12) Uani 1 1 d . . .
C134 C -0.2067(4) 0.07843(17) -0.4001(3) 0.0429(14) Uani 1 1 d . . .
H13C H -0.2791 0.0730 -0.4367 0.051 Uiso 1 1 calc R . .
C226 C -0.1252(3) 0.12921(14) 0.1395(3) 0.0327(12) Uani 1 1 d . . .
H22B H -0.1191 0.1579 0.1544 0.039 Uiso 1 1 calc R . .
C66 C 0.6584(4) 0.17948(15) 0.4066(3) 0.0458(15) Uani 1 1 d . . .
H66A H 0.6280 0.2006 0.4314 0.055 Uiso 1 1 calc R . .
C52 C 0.1314(4) 0.12547(16) 0.4862(3) 0.0373(13) Uani 1 1 d . . .
H52A H 0.1560 0.1533 0.4973 0.045 Uiso 1 1 calc R . .
C41 C 0.3374(3) 0.04830(13) 0.1857(3) 0.0228(11) Uani 1 1 d . . .
C236 C -0.3821(4) 0.16361(14) 0.0962(3) 0.0397(13) Uani 1 1 d . . .
H23A H -0.3271 0.1472 0.1372 0.048 Uiso 1 1 calc R . .
C123 C 0.3533(4) 0.01056(15) -0.1522(3) 0.0436(14) Uani 1 1 d . . .
H12A H 0.4021 -0.0015 -0.0989 0.052 Uiso 1 1 calc R . .
C62 C 0.6654(4) 0.10906(15) 0.3628(3) 0.0385(14) Uani 1 1 d . . .
H62A H 0.6414 0.0811 0.3589 0.046 Uiso 1 1 calc R . .
C231 C -0.3814(4) 0.17160(14) 0.0118(3) 0.0316(12) Uani 1 1 d . . .
C235 C -0.4631(4) 0.17948(16) 0.1207(4) 0.0476(15) Uani 1 1 d . . .
H23B H -0.4649 0.1736 0.1784 0.057 Uiso 1 1 calc R . .
C21 C 0.1947(4) 0.20793(13) 0.2643(3) 0.0290(12) Uani 1 1 d . . .
C116 C 0.2747(4) 0.14910(16) -0.2809(3) 0.0430(14) Uani 1 1 d . . .
H11A H 0.3038 0.1230 -0.2881 0.052 Uiso 1 1 calc R . .
C65 C 0.7416(4) 0.18904(18) 0.3771(4) 0.0584(17) Uani 1 1 d . . .
H65A H 0.7686 0.2166 0.3831 0.070 Uiso 1 1 calc R . .
C122 C 0.2898(4) 0.04364(14) -0.1465(3) 0.0330(12) Uani 1 1 d . . .
H12B H 0.2952 0.0544 -0.0898 0.040 Uiso 1 1 calc R . .
C144 C 0.1470(4) 0.11841(15) 0.0662(3) 0.0385(13) Uani 1 1 d . . .
H14C H 0.1487 0.1214 0.1258 0.046 Uiso 1 1 calc R . .
C55 C 0.0594(5) 0.04432(18) 0.4554(3) 0.0502(16) Uani 1 1 d . . .
H55A H 0.0347 0.0164 0.4445 0.060 Uiso 1 1 calc R . .
C132 C -0.0387(4) 0.05533(13) -0.2969(3) 0.0328(13) Uani 1 1 d . . .
H13D H 0.0047 0.0337 -0.2619 0.039 Uiso 1 1 calc R . .
C212 C -0.3061(4) 0.15043(14) -0.2010(3) 0.0407(14) Uani 1 1 d . . .
H21A H -0.2525 0.1713 -0.1892 0.049 Uiso 1 1 calc R . .
C223 C -0.1419(4) 0.04620(15) 0.0968(3) 0.0464(15) Uani 1 1 d . . .
H22C H -0.1468 0.0175 0.0823 0.056 Uiso 1 1 calc R . .
C63 C 0.7465(4) 0.1199(2) 0.3314(3) 0.0548(16) Uani 1 1 d . . .
H63A H 0.7753 0.0993 0.3039 0.066 Uiso 1 1 calc R . .
C221 C -0.1949(3) 0.11653(13) 0.0558(3) 0.0275(11) Uani 1 1 d . . .
C245 C -0.1487(5) 0.27051(15) -0.0056(3) 0.0447(14) Uani 1 1 d . . .
H24A H -0.1707 0.2983 -0.0017 0.054 Uiso 1 1 calc R . .
C246 C -0.2182(4) 0.23810(15) -0.0103(3) 0.0350(13) Uani 1 1 d . . .
H24B H -0.2872 0.2436 -0.0086 0.042 Uiso 1 1 calc R . .
C22 C 0.1041(4) 0.23592(15) 0.2459(3) 0.0416(14) Uani 1 1 d . . .
C143 C 0.0704(4) 0.09442(14) 0.0065(3) 0.0359(13) Uani 1 1 d . . .
H14D H 0.0200 0.0800 0.0250 0.043 Uiso 1 1 calc R . .
C11 C 0.2827(4) 0.21749(13) 0.2473(3) 0.0314(12) Uani 1 1 d . . .
C112 C 0.1463(4) 0.18875(15) -0.2429(3) 0.0418(14) Uani 1 1 d . . .
H11B H 0.0884 0.1903 -0.2219 0.050 Uiso 1 1 calc R . .
C126 C 0.2119(4) 0.04496(14) -0.3065(3) 0.0373(13) Uani 1 1 d . . .
H12C H 0.1635 0.0569 -0.3601 0.045 Uiso 1 1 calc R . .
C225 C -0.0653(4) 0.10090(15) 0.2007(3) 0.0396(14) Uani 1 1 d . . .
H22D H -0.0177 0.1098 0.2578 0.048 Uiso 1 1 calc R . .
C242 C -0.0874(4) 0.19030(16) -0.0191(4) 0.0557(16) Uani 1 1 d . . .
H24C H -0.0654 0.1626 -0.0234 0.067 Uiso 1 1 calc R . .
C232 C -0.4624(4) 0.19465(15) -0.0482(3) 0.0466(15) Uani 1 1 d . . .
H23C H -0.4627 0.1992 -0.1069 0.056 Uiso 1 1 calc R . .
C51 C 0.1992(4) 0.09422(15) 0.4743(3) 0.0298(12) Uani 1 1 d . . .
C125 C 0.2760(4) 0.01164(15) -0.3108(3) 0.0463(15) Uani 1 1 d . . .
H12D H 0.2710 0.0004 -0.3671 0.056 Uiso 1 1 calc R . .
C12 C 0.2961(4) 0.25482(17) 0.2050(3) 0.0497(16) Uani 1 1 d . . .
C216 C -0.4119(4) 0.10421(15) -0.1499(3) 0.0464(15) Uani 1 1 d . . .
H21B H -0.4320 0.0935 -0.1029 0.056 Uiso 1 1 calc R . .
C243 C -0.0181(5) 0.22302(18) -0.0144(4) 0.0689(19) Uani 1 1 d . . .
H24D H 0.0508 0.2177 -0.0167 0.083 Uiso 1 1 calc R . .
C56 C 0.1622(4) 0.05417(15) 0.4610(3) 0.0391(13) Uani 1 1 d . . .
H56A H 0.2082 0.0327 0.4556 0.047 Uiso 1 1 calc R . .
C244 C -0.0491(5) 0.26308(17) -0.0065(3) 0.0518(16) Uani 1 1 d . . .
H24E H -0.0011 0.2855 -0.0017 0.062 Uiso 1 1 calc R . .
C214 C -0.4339(5) 0.10637(17) -0.3042(4) 0.0574(17) Uani 1 1 d . . .
H21C H -0.4693 0.0968 -0.3637 0.069 Uiso 1 1 calc R . .
C233 C -0.5430(4) 0.21120(16) -0.0239(4) 0.0584(17) Uani 1 1 d . . .
H23D H -0.5985 0.2273 -0.0650 0.070 Uiso 1 1 calc R . .
C215 C -0.4607(4) 0.08986(16) -0.2353(4) 0.0544(16) Uani 1 1 d . . .
H21D H -0.5131 0.0685 -0.2474 0.065 Uiso 1 1 calc R . .
C145 C 0.2228(4) 0.13863(14) 0.0397(3) 0.0425(14) Uani 1 1 d . . .
H14E H 0.2771 0.1550 0.0815 0.051 Uiso 1 1 calc R . .
C234 C -0.5410(4) 0.20365(17) 0.0622(4) 0.0568(17) Uani 1 1 d . . .
H23E H -0.5947 0.2155 0.0807 0.068 Uiso 1 1 calc R . .
N21 N 0.0315(4) 0.25682(14) 0.2337(3) 0.0746(17) Uani 1 1 d . . .
C224 C -0.0745(4) 0.05933(16) 0.1790(3) 0.0463(15) Uani 1 1 d . . .
H22E H -0.0336 0.0395 0.2217 0.056 Uiso 1 1 calc R . .
C115 C 0.3171(5) 0.1851(2) -0.3013(3) 0.0627(18) Uani 1 1 d . . .
H11C H 0.3774 0.1838 -0.3193 0.075 Uiso 1 1 calc R . .
C54 C -0.0069(5) 0.0746(2) 0.4656(3) 0.0602(18) Uani 1 1 d . . .
H54A H -0.0775 0.0678 0.4617 0.072 Uiso 1 1 calc R . .
C113 C 0.1865(5) 0.22477(17) -0.2665(4) 0.0641(19) Uani 1 1 d . . .
H11D H 0.1555 0.2509 -0.2628 0.077 Uiso 1 1 calc R . .
C53 C 0.0287(4) 0.1153(2) 0.4816(3) 0.0574(17) Uani 1 1 d . . .
H53A H -0.0172 0.1362 0.4895 0.069 Uiso 1 1 calc R . .
C133 C -0.1435(4) 0.04717(15) -0.3499(3) 0.0396(14) Uani 1 1 d . . .
H13E H -0.1719 0.0200 -0.3516 0.048 Uiso 1 1 calc R . .
C124 C 0.3464(4) -0.00479(15) -0.2330(3) 0.0445(15) Uani 1 1 d . . .
H12E H 0.3911 -0.0273 -0.2356 0.053 Uiso 1 1 calc R . .
C213 C -0.3562(5) 0.13670(17) -0.2873(3) 0.0544(16) Uani 1 1 d . . .
H21E H -0.3377 0.1479 -0.3347 0.065 Uiso 1 1 calc R . .
C64 C 0.7849(4) 0.1594(2) 0.3395(4) 0.0626(19) Uani 1 1 d . . .
H64A H 0.8414 0.1662 0.3191 0.075 Uiso 1 1 calc R . .
C114 C 0.2722(6) 0.2223(2) -0.2954(4) 0.072(2) Uani 1 1 d . . .
H11E H 0.2999 0.2469 -0.3114 0.087 Uiso 1 1 calc R . .
N11 N 0.3072(4) 0.28385(15) 0.1685(4) 0.0889(19) Uani 1 1 d . . .
N1 N -0.490(5) -0.0008(12) -0.415(2) 0.34(3) Uani 0.50 1 d P . .
C2 C -0.563(5) -0.0023(14) -0.549(8) 0.63(9) Uani 0.50 1 d P . .
C3 C -0.5000 0.0000 -0.5000 0.279(19) Uani 1 2 d S . .
C1 C -0.464(3) 0.0043(5) -0.4156(14) 0.076(8) Uani 0.50 1 d P . .
N2 N -0.6320(7) 0.0030(4) -0.5075(9) 0.087(4) Uani 0.50 1 d P . .

loop_
_atom_site_aniso_label
_atom_site_aniso_U_11
_atom_site_aniso_U_22
_atom_site_aniso_U_33
_atom_site_aniso_U_23
_atom_site_aniso_U_13
_atom_site_aniso_U_12
Mo1 0.0208(2) 0.0215(2) 0.0218(2) -0.0005(2) 0.00660(18) 0.0009(2)
S6 0.0234(7) 0.0349(8) 0.0249(7) 0.0009(6) 0.0056(5) -0.0005(6)
S4 0.0212(7) 0.0286(7) 0.0309(7) -0.0050(6) 0.0115(6) -0.0024(6)
S3 0.0287(8) 0.0293(7) 0.0310(7) -0.0034(6) 0.0147(6) -0.0063(6)
S5 0.0277(7) 0.0354(8) 0.0255(7) 0.0001(6) 0.0091(6) -0.0008(6)
P1 0.0243(8) 0.0248(7) 0.0249(7) 0.0003(6) 0.0074(6) -0.0010(6)
S2 0.0254(7) 0.0294(7) 0.0349(8) 0.0037(6) 0.0110(6) 0.0034(6)
P2 0.0303(8) 0.0309(8) 0.0290(8) 0.0021(6) 0.0125(6) 0.0025(6)
S1 0.0303(8) 0.0251(7) 0.0351(8) 0.0020(6) 0.0163(6) 0.0022(6)
C222 0.032(3) 0.031(3) 0.035(3) -0.003(3) 0.007(3) -0.007(3)
C141 0.020(3) 0.022(3) 0.024(3) 0.000(2) 0.003(2) 0.004(2)
C146 0.032(3) 0.037(3) 0.025(3) -0.004(2) 0.007(2) -0.008(2)
C31 0.039(3) 0.024(3) 0.028(3) 0.000(2) 0.012(3) -0.009(2)
C136 0.030(3) 0.029(3) 0.033(3) -0.003(2) 0.008(2) -0.002(3)
C42 0.022(3) 0.032(3) 0.022(3) -0.003(2) 0.007(2) -0.005(2)
C131 0.024(3) 0.024(3) 0.022(3) -0.003(2) 0.007(2) 0.004(2)
C32 0.043(4) 0.034(3) 0.036(3) -0.007(3) 0.019(3) -0.010(3)
C142 0.028(3) 0.026(3) 0.033(3) -0.002(2) 0.004(3) 0.002(2)
C135 0.029(3) 0.040(3) 0.043(3) 0.005(3) 0.006(3) 0.010(3)
N31 0.071(4) 0.067(4) 0.064(3) -0.030(3) 0.036(3) -0.043(3)
N41 0.034(3) 0.054(3) 0.038(3) -0.012(2) 0.014(2) 0.000(2)
C111 0.027(3) 0.035(3) 0.018(3) -0.001(2) 0.002(2) -0.012(2)
C61 0.013(3) 0.042(3) 0.019(3) 0.005(2) -0.003(2) -0.001(2)
C241 0.033(3) 0.030(3) 0.027(3) 0.004(2) 0.012(2) 0.004(2)
C121 0.026(3) 0.025(3) 0.022(3) 0.002(2) 0.008(2) -0.001(2)
C211 0.032(3) 0.038(3) 0.022(3) 0.007(2) 0.010(2) 0.011(2)
C134 0.024(3) 0.062(4) 0.037(3) -0.007(3) 0.003(3) -0.009(3)
C226 0.032(3) 0.025(3) 0.035(3) -0.001(2) 0.005(2) -0.002(2)
C66 0.032(3) 0.038(3) 0.058(4) 0.006(3) 0.006(3) -0.006(3)
C52 0.039(3) 0.047(3) 0.031(3) 0.002(3) 0.018(3) 0.005(3)
C41 0.018(3) 0.028(3) 0.019(3) -0.001(2) 0.003(2) -0.005(2)
C236 0.032(3) 0.050(4) 0.039(3) -0.006(3) 0.016(3) -0.002(3)
C123 0.040(4) 0.053(4) 0.037(3) 0.004(3) 0.013(3) 0.016(3)
C62 0.025(3) 0.055(4) 0.030(3) -0.001(3) 0.003(3) 0.004(3)
C231 0.025(3) 0.038(3) 0.033(3) -0.007(2) 0.012(3) 0.001(2)
C235 0.046(4) 0.054(4) 0.049(4) -0.009(3) 0.025(3) -0.012(3)
C21 0.035(3) 0.024(3) 0.027(3) 0.003(2) 0.010(3) 0.011(2)
C116 0.042(4) 0.044(4) 0.041(3) -0.001(3) 0.011(3) -0.015(3)
C65 0.034(4) 0.060(4) 0.072(5) 0.021(3) 0.008(3) -0.015(3)
C122 0.032(3) 0.043(3) 0.026(3) -0.001(2) 0.014(3) 0.007(3)
C144 0.048(4) 0.048(3) 0.019(3) 0.003(3) 0.011(3) 0.016(3)
C55 0.059(4) 0.067(4) 0.033(3) -0.013(3) 0.026(3) -0.033(4)
C132 0.032(3) 0.025(3) 0.033(3) 0.000(2) 0.002(3) -0.002(2)
C212 0.052(4) 0.040(3) 0.034(3) 0.004(3) 0.021(3) 0.007(3)
C223 0.048(4) 0.024(3) 0.061(4) 0.002(3) 0.011(3) -0.001(3)
C63 0.030(3) 0.100(5) 0.037(3) -0.001(4) 0.016(3) 0.004(4)
C221 0.023(3) 0.025(3) 0.034(3) 0.004(2) 0.011(2) -0.002(2)
C245 0.064(4) 0.028(3) 0.039(3) 0.006(3) 0.014(3) 0.006(3)
C246 0.042(3) 0.031(3) 0.031(3) 0.002(2) 0.012(3) 0.007(3)
C22 0.049(4) 0.038(3) 0.039(3) 0.008(3) 0.018(3) 0.007(3)
C143 0.035(3) 0.045(3) 0.029(3) 0.009(3) 0.013(3) 0.007(3)
C11 0.046(4) 0.019(3) 0.035(3) 0.005(2) 0.022(3) 0.008(2)
C112 0.047(4) 0.033(3) 0.039(3) 0.003(3) 0.009(3) -0.008(3)
C126 0.037(3) 0.043(3) 0.026(3) 0.001(3) 0.005(3) 0.006(3)
C225 0.030(3) 0.043(3) 0.040(3) 0.003(3) 0.005(3) -0.005(3)
C242 0.048(4) 0.032(3) 0.100(5) 0.005(3) 0.044(4) 0.004(3)
C232 0.039(4) 0.064(4) 0.040(3) 0.008(3) 0.017(3) 0.009(3)
C51 0.031(3) 0.040(3) 0.019(3) 0.000(2) 0.009(2) -0.002(3)
C125 0.048(4) 0.052(4) 0.038(3) -0.014(3) 0.014(3) 0.009(3)
C12 0.068(4) 0.038(4) 0.061(4) 0.016(3) 0.044(3) 0.028(3)
C216 0.040(4) 0.058(4) 0.035(3) -0.003(3) 0.007(3) -0.004(3)
C243 0.058(4) 0.054(4) 0.109(5) 0.013(4) 0.047(4) -0.003(4)
C56 0.043(4) 0.045(4) 0.037(3) 0.001(3) 0.023(3) -0.004(3)
C244 0.063(4) 0.037(4) 0.060(4) 0.014(3) 0.027(3) -0.006(3)
C214 0.066(5) 0.067(4) 0.028(3) -0.006(3) 0.003(3) 0.014(4)
C233 0.039(4) 0.063(4) 0.070(5) 0.009(3) 0.015(3) 0.018(3)
C215 0.041(4) 0.066(4) 0.049(4) -0.014(3) 0.008(3) -0.009(3)
C145 0.044(4) 0.045(4) 0.029(3) -0.005(3) 0.002(3) -0.004(3)
C234 0.041(4) 0.057(4) 0.083(5) -0.018(4) 0.037(4) -0.002(3)
N21 0.057(4) 0.075(4) 0.092(4) 0.022(3) 0.027(3) 0.041(3)
C224 0.042(4) 0.041(4) 0.047(4) 0.021(3) 0.005(3) 0.009(3)
C115 0.060(5) 0.078(5) 0.049(4) 0.001(4) 0.020(3) -0.034(4)
C54 0.039(4) 0.103(6) 0.041(4) 0.001(4) 0.017(3) -0.019(4)
C113 0.078(5) 0.034(4) 0.055(4) 0.009(3) -0.006(4) -0.012(4)
C53 0.035(4) 0.103(5) 0.037(3) 0.009(4) 0.016(3) 0.016(4)
C133 0.041(4) 0.036(3) 0.038(3) -0.007(3) 0.009(3) -0.016(3)
C124 0.038(4) 0.043(3) 0.047(4) -0.001(3) 0.008(3) 0.021(3)
C213 0.078(5) 0.058(4) 0.035(4) 0.001(3) 0.029(3) 0.006(3)
C64 0.023(4) 0.108(6) 0.053(4) 0.027(4) 0.010(3) -0.009(4)
C114 0.088(6) 0.066(5) 0.052(4) 0.007(4) 0.012(4) -0.049(5)
N11 0.125(5) 0.049(4) 0.126(5) 0.041(3) 0.085(4) 0.032(3)
N1 0.46(8) 0.43(5) 0.16(4) 0.02(3) 0.16(4) 0.18(4)
C2 0.12(3) 0.09(3) 1.6(3) 0.15(6) 0.17(8) -0.05(3)
C3 0.30(3) 0.41(3) 0.075(14) 0.006(17) -0.002(17) 0.31(3)
C1 0.15(2) 0.019(10) 0.039(15) 0.006(7) 0.007(11) 0.037(11)
N2 0.010(6) 0.087(9) 0.157(12) -0.018(8) 0.020(7) -0.010(6)

loop_
_atom_type_symbol
_atom_type_description
_atom_type_scat_dispersion_real
_atom_type_scat_dispersion_imag
_atom_type_scat_source
C C 0.0033 0.0016 'International Tables Vol C Tables 4.2.6.8 and 6.1.1.4'
H H 0.0000 0.0000 'International Tables Vol C Tables 4.2.6.8 and 6.1.1.4'
N N 0.0061 0.0033 'International Tables Vol C Tables 4.2.6.8 and 6.1.1.4'
S S 0.1246 0.1234 'International Tables Vol C Tables 4.2.6.8 and 6.1.1.4'
Mo Mo -1.6832 0.6857 'International Tables Vol C Tables 4.2.6.8 and 6.1.1.4'
P P 0.1023 0.0942 'International Tables Vol C Tables 4.2.6.8 and 6.1.1.4'

loop_
_geom_angle_atom_site_label_1
_geom_angle_atom_site_label_2
_geom_angle_atom_site_label_3
_geom_angle
_geom_angle_site_symmetry_1
_geom_angle_site_symmetry_3
_geom_angle_publ_flag
S2 Mo1 S1 81.42(4) . . ?
S2 Mo1 S3 83.02(4) . . ?
S1 Mo1 S3 137.98(4) . . ?
S2 Mo1 S4 134.29(4) . . ?
S1 Mo1 S4 82.04(4) . . ?
S3 Mo1 S4 81.51(4) . . ?
S2 Mo1 S6 133.48(4) . . ?
S1 Mo1 S6 84.82(4) . . ?
S3 Mo1 S6 132.22(4) . . ?
S4 Mo1 S6 86.64(4) . . ?
S2 Mo1 S5 84.30(4) . . ?
S1 Mo1 S5 131.72(4) . . ?
S3 Mo1 S5 84.78(4) . . ?
S4 Mo1 S5 136.18(4) . . ?
S6 Mo1 S5 72.56(4) . . ?
C61 S6 Mo1 113.45(14) . . ?
C41 S4 Mo1 109.00(16) . . ?
C31 S3 Mo1 108.74(16) . . ?
C51 S5 Mo1 111.43(14) . . ?
C131 P1 C111 111.4(2) . . ?
C131 P1 C141 109.7(2) . . ?
C111 P1 C141 107.6(2) . . ?
C131 P1 C121 108.2(2) . . ?
C111 P1 C121 109.9(2) . . ?
C141 P1 C121 109.98(19) . . ?
C21 S2 Mo1 108.83(17) . . ?
C211 P2 C231 107.2(2) . . ?
C211 P2 C221 112.0(2) . . ?
C231 P2 C221 110.2(2) . . ?
C211 P2 C241 111.0(2) . . ?
C231 P2 C241 109.5(2) . . ?
C221 P2 C241 107.1(2) . . ?
C11 S1 Mo1 109.11(17) . . ?
C223 C222 C221 120.0(4) . . ?
C142 C141 C146 118.9(4) . . ?
C142 C141 P1 120.5(3) . . ?
C146 C141 P1 120.6(4) . . ?
C145 C146 C141 120.4(5) . . ?
C41 C31 C32 120.7(4) . . ?
C41 C31 S3 121.0(3) . . ?
C32 C31 S3 118.3(4) . . ?
C135 C136 C131 120.4(4) . . ?
N41 C42 C41 179.0(5) . . ?
C136 C131 C132 118.5(4) . . ?
C136 C131 P1 122.1(3) . . ?
C132 C131 P1 119.2(3) . . ?
N31 C32 C31 178.3(6) . . ?
C143 C142 C141 120.5(4) . . ?
C136 C135 C134 120.7(4) . . ?
C112 C111 C116 118.7(5) . . ?
C112 C111 P1 120.0(4) . . ?
C116 C111 P1 121.3(4) . . ?
C66 C61 C62 118.5(5) . . ?
C66 C61 S6 120.8(4) . . ?
C62 C61 S6 120.5(4) . . ?
C242 C241 C246 119.6(5) . . ?
C242 C241 P2 119.0(4) . . ?
C246 C241 P2 121.4(4) . . ?
C126 C121 C122 120.0(4) . . ?
C126 C121 P1 119.5(3) . . ?
C122 C121 P1 120.5(3) . . ?
C212 C211 C216 118.8(4) . . ?
C212 C211 P2 121.7(4) . . ?
C216 C211 P2 119.3(4) . . ?
C133 C134 C135 119.6(5) . . ?
C225 C226 C221 120.8(4) . . ?
C61 C66 C65 120.2(5) . . ?
C53 C52 C51 119.8(5) . . ?
C31 C41 C42 121.8(4) . . ?
C31 C41 S4 119.5(4) . . ?
C42 C41 S4 118.7(3) . . ?
C235 C236 C231 119.6(5) . . ?
C124 C123 C122 120.6(5) . . ?
C61 C62 C63 119.9(5) . . ?
C236 C231 C232 120.1(4) . . ?
C236 C231 P2 121.6(4) . . ?
C232 C231 P2 118.2(4) . . ?
C234 C235 C236 120.0(5) . . ?
C11 C21 C22 123.2(4) . . ?
C11 C21 S2 120.9(4) . . ?
C22 C21 S2 115.9(4) . . ?
C115 C116 C111 121.0(5) . . ?
C64 C65 C66 120.9(6) . . ?
C121 C122 C123 119.2(4) . . ?
C143 C144 C145 119.8(4) . . ?
C54 C55 C56 120.1(5) . . ?
C133 C132 C131 120.9(4) . . ?
C211 C212 C213 121.5(5) . . ?
C224 C223 C222 120.1(5) . . ?
C64 C63 C62 121.1(6) . . ?
C222 C221 C226 119.0(4) . . ?
C222 C221 P2 121.8(3) . . ?
C226 C221 P2 119.2(3) . . ?
C244 C245 C246 120.6(5) . . ?
C241 C246 C245 119.9(5) . . ?
N21 C22 C21 177.0(6) . . ?
C144 C143 C142 120.4(5) . . ?
C21 C11 C12 124.2(4) . . ?
C21 C11 S1 119.6(4) . . ?
C12 C11 S1 116.1(4) . . ?
C111 C112 C113 120.3(5) . . ?
C121 C126 C125 120.0(4) . . ?
C226 C225 C224 119.4(4) . . ?
C241 C242 C243 120.2(5) . . ?
C231 C232 C233 120.7(5) . . ?
C56 C51 C52 118.5(5) . . ?
C56 C51 S5 121.7(4) . . ?
C52 C51 S5 119.7(4) . . ?
C124 C125 C126 119.2(5) . . ?
N11 C12 C11 177.3(6) . . ?
C215 C216 C211 120.0(5) . . ?
C244 C243 C242 119.9(6) . . ?
C51 C56 C55 121.4(5) . . ?
C245 C244 C243 119.7(5) . . ?
C213 C214 C215 120.6(5) . . ?
C232 C233 C234 118.3(5) . . ?
C216 C215 C214 120.0(5) . . ?
C146 C145 C144 119.9(4) . . ?
C235 C234 C233 121.2(5) . . ?
C223 C224 C225 120.8(4) . . ?
C114 C115 C116 119.6(6) . . ?
C55 C54 C53 120.2(6) . . ?
C114 C113 C112 119.4(6) . . ?
C54 C53 C52 120.0(6) . . ?
C134 C133 C132 119.8(5) . . ?
C123 C124 C125 121.0(5) . . ?
C212 C213 C214 119.0(5) . . ?
C63 C64 C65 119.3(6) . . ?
C115 C114 C113 121.0(6) . . ?
C2 N1 C3 44(6) 3_454 . ?
C1 C2 C3 96(6) 3_454 . ?
C1 C2 N1 16(4) 3_454 3_454 ?
C3 C2 N1 83(5) . 3_454 ?
C1 C2 N2 165(10) 3_454 . ?
C3 C2 N2 98(10) . . ?
N1 C2 N2 167(5) 3_454 . ?
C1 C2 C2 96(6) 3_454 3_454 ?
C3 C2 C2 0(7) . 3_454 ?
N1 C2 C2 83(5) 3_454 3_454 ?
N2 C2 C2 98(10) . 3_454 ?
C2 C3 C2 180(10) 3_454 . ?
C2 C3 C1 37(7) 3_454 . ?
C2 C3 C1 143(7) . . ?
C2 C3 C1 143(7) 3_454 3_454 ?
C2 C3 C1 37(7) . 3_454 ?
C1 C3 C1 180.000(7) . 3_454 ?
C2 C3 N1 127(6) 3_454 3_454 ?
C2 C3 N1 53(6) . 3_454 ?
C1 C3 N1 163(4) . 3_454 ?
C1 C3 N1 17(4) 3_454 3_454 ?
C2 C3 N1 53(6) 3_454 . ?
C2 C3 N1 127(6) . . ?
C1 C3 N1 17(4) . . ?
C1 C3 N1 163(4) 3_454 . ?
N1 C3 N1 180.000(3) 3_454 . ?
C2 C3 N2 130(7) 3_454 . ?
C2 C3 N2 50(7) . . ?
C1 C3 N2 93.0(18) . . ?
C1 C3 N2 87.0(18) 3_454 . ?
N1 C3 N2 102(2) 3_454 . ?
N1 C3 N2 78(2) . . ?
C2 C3 N2 50(7) 3_454 3_454 ?
C2 C3 N2 130(7) . 3_454 ?
C1 C3 N2 87.0(18) . 3_454 ?
C1 C3 N2 93.0(18) 3_454 3_454 ?
N1 C3 N2 78(2) 3_454 3_454 ?
N1 C3 N2 102(2) . 3_454 ?
N2 C3 N2 180.000(1) . 3_454 ?
C2 C1 C3 47(6) 3_454 . ?
C2 N2 C3 32(4) . . ?

loop_
_geom_bond_atom_site_label_1
_geom_bond_atom_site_label_2
_geom_bond_distance
_geom_bond_site_symmetry_2
_geom_bond_publ_flag
Mo1 S2 2.3630(12) . ?
Mo1 S1 2.3668(12) . ?
Mo1 S3 2.3689(12) . ?
Mo1 S4 2.3769(12) . ?
Mo1 S6 2.4265(11) . ?
Mo1 S5 2.4505(12) . ?
S6 C61 1.774(5) . ?
S4 C41 1.739(4) . ?
S3 C31 1.733(5) . ?
S5 C51 1.769(5) . ?
P1 C131 1.779(4) . ?
P1 C111 1.780(4) . ?
P1 C141 1.786(4) . ?
P1 C121 1.790(4) . ?
S2 C21 1.733(4) . ?
P2 C211 1.773(4) . ?
P2 C231 1.786(5) . ?
P2 C221 1.791(4) . ?
P2 C241 1.797(5) . ?
S1 C11 1.737(5) . ?
C222 C223 1.378(6) . ?
C222 C221 1.385(5) . ?
C141 C142 1.387(6) . ?
C141 C146 1.388(5) . ?
C146 C145 1.374(6) . ?
C31 C41 1.349(6) . ?
C31 C32 1.446(6) . ?
C136 C135 1.372(5) . ?
C136 C131 1.380(5) . ?
C42 N41 1.143(5) . ?
C42 C41 1.425(6) . ?
C131 C132 1.385(5) . ?
C32 N31 1.129(5) . ?
C142 C143 1.377(6) . ?
C135 C134 1.373(6) . ?
C111 C112 1.386(6) . ?
C111 C116 1.390(6) . ?
C61 C66 1.384(6) . ?
C61 C62 1.390(6) . ?
C241 C242 1.368(6) . ?
C241 C246 1.377(5) . ?
C121 C126 1.381(5) . ?
C121 C122 1.381(5) . ?
C211 C212 1.373(6) . ?
C211 C216 1.404(6) . ?
C134 C133 1.373(6) . ?
C226 C225 1.366(5) . ?
C226 C221 1.390(5) . ?
C66 C65 1.391(7) . ?
C52 C53 1.390(6) . ?
C52 C51 1.412(6) . ?
C236 C235 1.377(6) . ?
C236 C231 1.377(6) . ?
C123 C124 1.355(6) . ?
C123 C122 1.385(6) . ?
C62 C63 1.393(6) . ?
C231 C232 1.378(6) . ?
C235 C234 1.365(6) . ?
C21 C11 1.336(6) . ?
C21 C22 1.453(6) . ?
C116 C115 1.379(6) . ?
C65 C64 1.364(7) . ?
C144 C143 1.362(6) . ?
C144 C145 1.394(6) . ?
C55 C54 1.366(7) . ?
C55 C56 1.383(6) . ?
C132 C133 1.378(5) . ?
C212 C213 1.373(6) . ?
C223 C224 1.367(6) . ?
C63 C64 1.360(7) . ?
C245 C244 1.359(7) . ?
C245 C246 1.381(6) . ?
C22 N21 1.139(6) . ?
C11 C12 1.421(6) . ?
C112 C113 1.386(6) . ?
C126 C125 1.390(6) . ?
C225 C224 1.376(6) . ?
C242 C243 1.387(6) . ?
C232 C233 1.378(7) . ?
C51 C56 1.369(6) . ?
C125 C124 1.369(6) . ?
C12 N11 1.139(6) . ?
C216 C215 1.366(6) . ?
C243 C244 1.374(6) . ?
C214 C213 1.380(7) . ?
C214 C215 1.382(7) . ?
C233 C234 1.390(7) . ?
C115 C114 1.358(7) . ?
C54 C53 1.385(7) . ?
C113 C114 1.385(8) . ?
N1 C2 1.06(11) 3_454 ?
N1 C3 1.32(4) . ?
C2 C1 0.77(11) 3_454 ?
C2 C3 0.93(9) . ?
C2 N1 1.06(11) 3_454 ?
C2 N2 1.33(10) . ?
C2 C2 1.85(18) 3_454 ?
C3 C2 0.93(9) 3_454 ?
C3 C1 1.27(2) . ?
C3 C1 1.27(2) 3_454 ?
C3 N1 1.32(4) 3_454 ?
C3 N2 1.730(10) . ?
C3 N2 1.730(10) 3_454 ?
C1 C2 0.77(11) 3_454 ?

loop_
_geom_torsion_atom_site_label_1
_geom_torsion_atom_site_label_2
_geom_torsion_atom_site_label_3
_geom_torsion_atom_site_label_4
_geom_torsion
_geom_torsion_site_symmetry_1
_geom_torsion_site_symmetry_2
_geom_torsion_site_symmetry_3
_geom_torsion_site_symmetry_4
_geom_torsion_publ_flag
S2 Mo1 S6 C61 -114.46(18) . . . . ?
S1 Mo1 S6 C61 -41.47(18) . . . . ?
S3 Mo1 S6 C61 116.18(18) . . . . ?
S4 Mo1 S6 C61 40.83(18) . . . . ?
S5 Mo1 S6 C61 -178.27(18) . . . . ?
S2 Mo1 S4 C41 -67.47(16) . . . . ?
S1 Mo1 S4 C41 -137.17(15) . . . . ?
S3 Mo1 S4 C41 4.02(15) . . . . ?
S6 Mo1 S4 C41 137.60(15) . . . . ?
S5 Mo1 S4 C41 77.25(16) . . . . ?
S2 Mo1 S3 C31 132.67(16) . . . . ?
S1 Mo1 S3 C31 63.80(17) . . . . ?
S4 Mo1 S3 C31 -4.19(16) . . . . ?
S6 Mo1 S3 C31 -81.75(17) . . . . ?
S5 Mo1 S3 C31 -142.45(16) . . . . ?
S2 Mo1 S5 C51 44.35(18) . . . . ?
S1 Mo1 S5 C51 117.50(18) . . . . ?
S3 Mo1 S5 C51 -39.13(18) . . . . ?
S4 Mo1 S5 C51 -111.11(18) . . . . ?
S6 Mo1 S5 C51 -176.52(18) . . . . ?
S1 Mo1 S2 C21 2.64(15) . . . . ?
S3 Mo1 S2 C21 -138.20(16) . . . . ?
S4 Mo1 S2 C21 -67.31(16) . . . . ?
S6 Mo1 S2 C21 77.03(16) . . . . ?
S5 Mo1 S2 C21 136.39(16) . . . . ?
S2 Mo1 S1 C11 -3.29(16) . . . . ?
S3 Mo1 S1 C11 66.16(17) . . . . ?
S4 Mo1 S1 C11 133.95(16) . . . . ?
S6 Mo1 S1 C11 -138.73(16) . . . . ?
S5 Mo1 S1 C11 -77.68(17) . . . . ?
C131 P1 C141 C142 30.0(4) . . . . ?
C111 P1 C141 C142 151.3(3) . . . . ?
C121 P1 C141 C142 -89.0(4) . . . . ?
C131 P1 C141 C146 -153.2(3) . . . . ?
C111 P1 C141 C146 -31.9(4) . . . . ?
C121 P1 C141 C146 87.8(4) . . . . ?
C142 C141 C146 C145 -0.5(6) . . . . ?
P1 C141 C146 C145 -177.4(3) . . . . ?
Mo1 S3 C31 C41 4.0(4) . . . . ?
Mo1 S3 C31 C32 -175.5(3) . . . . ?
C135 C136 C131 C132 -1.8(6) . . . . ?
C135 C136 C131 P1 -177.1(3) . . . . ?
C111 P1 C131 C136 -22.4(4) . . . . ?
C141 P1 C131 C136 96.6(4) . . . . ?
C121 P1 C131 C136 -143.4(4) . . . . ?
C111 P1 C131 C132 162.4(4) . . . . ?
C141 P1 C131 C132 -78.6(4) . . . . ?
C121 P1 C131 C132 41.4(4) . . . . ?
C41 C31 C32 N31 -133(18) . . . . ?
S3 C31 C32 N31 46(18) . . . . ?
C146 C141 C142 C143 -0.1(6) . . . . ?
P1 C141 C142 C143 176.8(3) . . . . ?
C131 C136 C135 C134 1.6(7) . . . . ?
C131 P1 C111 C112 66.1(4) . . . . ?
C141 P1 C111 C112 -54.1(4) . . . . ?
C121 P1 C111 C112 -173.9(3) . . . . ?
C131 P1 C111 C116 -113.7(4) . . . . ?
C141 P1 C111 C116 126.1(4) . . . . ?
C121 P1 C111 C116 6.3(4) . . . . ?
Mo1 S6 C61 C66 100.4(3) . . . . ?
Mo1 S6 C61 C62 -85.0(3) . . . . ?
C211 P2 C241 C242 -77.5(4) . . . . ?
C231 P2 C241 C242 164.4(4) . . . . ?
C221 P2 C241 C242 45.0(5) . . . . ?
C211 P2 C241 C246 104.6(4) . . . . ?
C231 P2 C241 C246 -13.5(4) . . . . ?
C221 P2 C241 C246 -132.8(4) . . . . ?
C131 P1 C121 C126 47.6(4) . . . . ?
C111 P1 C121 C126 -74.3(4) . . . . ?
C141 P1 C121 C126 167.4(4) . . . . ?
C131 P1 C121 C122 -134.5(4) . . . . ?
C111 P1 C121 C122 103.7(4) . . . . ?
C141 P1 C121 C122 -14.6(4) . . . . ?
C231 P2 C211 C212 122.4(4) . . . . ?
C221 P2 C211 C212 -116.7(4) . . . . ?
C241 P2 C211 C212 2.9(5) . . . . ?
C231 P2 C211 C216 -52.8(4) . . . . ?
C221 P2 C211 C216 68.1(4) . . . . ?
C241 P2 C211 C216 -172.3(4) . . . . ?
C136 C135 C134 C133 -0.7(7) . . . . ?
C62 C61 C66 C65 -0.5(7) . . . . ?
S6 C61 C66 C65 174.2(4) . . . . ?
C32 C31 C41 C42 0.1(7) . . . . ?
S3 C31 C41 C42 -179.3(3) . . . . ?
C32 C31 C41 S4 178.9(3) . . . . ?
S3 C31 C41 S4 -0.5(5) . . . . ?
N41 C42 C41 C31 40(28) . . . . ?
N41 C42 C41 S4 -139(28) . . . . ?
Mo1 S4 C41 C31 -3.2(4) . . . . ?
Mo1 S4 C41 C42 175.6(3) . . . . ?
C66 C61 C62 C63 -1.4(6) . . . . ?
S6 C61 C62 C63 -176.1(3) . . . . ?
C235 C236 C231 C232 -1.3(7) . . . . ?
C235 C236 C231 P2 175.9(4) . . . . ?
C211 P2 C231 C236 137.3(4) . . . . ?
C221 P2 C231 C236 15.2(5) . . . . ?
C241 P2 C231 C236 -102.2(4) . . . . ?
C211 P2 C231 C232 -45.4(4) . . . . ?
C221 P2 C231 C232 -167.5(4) . . . . ?
C241 P2 C231 C232 75.0(4) . . . . ?
C231 C236 C235 C234 -1.3(7) . . . . ?
Mo1 S2 C21 C11 -1.4(4) . . . . ?
Mo1 S2 C21 C22 -179.6(3) . . . . ?
C112 C111 C116 C115 2.3(7) . . . . ?
P1 C111 C116 C115 -177.9(3) . . . . ?
C61 C66 C65 C64 1.4(8) . . . . ?
C126 C121 C122 C123 -0.4(7) . . . . ?
P1 C121 C122 C123 -178.4(4) . . . . ?
C124 C123 C122 C121 0.4(7) . . . . ?
C136 C131 C132 C133 1.2(7) . . . . ?
P1 C131 C132 C133 176.7(4) . . . . ?
C216 C211 C212 C213 -0.5(7) . . . . ?
P2 C211 C212 C213 -175.8(4) . . . . ?
C221 C222 C223 C224 0.4(8) . . . . ?
C61 C62 C63 C64 2.5(7) . . . . ?
C223 C222 C221 C226 0.1(7) . . . . ?
C223 C222 C221 P2 -178.7(4) . . . . ?
C225 C226 C221 C222 -0.3(7) . . . . ?
C225 C226 C221 P2 178.6(4) . . . . ?
C211 P2 C221 C222 -15.5(5) . . . . ?
C231 P2 C221 C222 103.7(4) . . . . ?
C241 P2 C221 C222 -137.4(4) . . . . ?
C211 P2 C221 C226 165.7(4) . . . . ?
C231 P2 C221 C226 -75.2(4) . . . . ?
C241 P2 C221 C226 43.8(4) . . . . ?
C242 C241 C246 C245 0.7(7) . . . . ?
P2 C241 C246 C245 178.5(3) . . . . ?
C244 C245 C246 C241 -1.1(7) . . . . ?
C11 C21 C22 N21 -165(12) . . . . ?
S2 C21 C22 N21 13(12) . . . . ?
C145 C144 C143 C142 -1.8(7) . . . . ?
C141 C142 C143 C144 1.3(7) . . . . ?
C22 C21 C11 C12 -3.6(8) . . . . ?
S2 C21 C11 C12 178.3(4) . . . . ?
C22 C21 C11 S1 176.5(3) . . . . ?
S2 C21 C11 S1 -1.6(6) . . . . ?
Mo1 S1 C11 C21 3.8(4) . . . . ?
Mo1 S1 C11 C12 -176.2(3) . . . . ?
C116 C111 C112 C113 0.0(7) . . . . ?
P1 C111 C112 C113 -179.8(3) . . . . ?
C122 C121 C126 C125 0.7(7) . . . . ?
P1 C121 C126 C125 178.7(4) . . . . ?
C221 C226 C225 C224 -0.1(7) . . . . ?
C246 C241 C242 C243 -0.7(8) . . . . ?
P2 C241 C242 C243 -178.6(4) . . . . ?
C236 C231 C232 C233 2.2(8) . . . . ?
P2 C231 C232 C233 -175.0(4) . . . . ?
C53 C52 C51 C56 -1.9(6) . . . . ?
C53 C52 C51 S5 -178.1(3) . . . . ?
Mo1 S5 C51 C56 89.1(4) . . . . ?
Mo1 S5 C51 C52 -94.8(3) . . . . ?
C121 C126 C125 C124 -0.9(7) . . . . ?
C21 C11 C12 N11 -119(14) . . . . ?
S1 C11 C12 N11 61(14) . . . . ?
C212 C211 C216 C215 1.7(7) . . . . ?
P2 C211 C216 C215 177.0(4) . . . . ?
C241 C242 C243 C244 1.2(9) . . . . ?
C52 C51 C56 C55 2.7(7) . . . . ?
S5 C51 C56 C55 178.8(4) . . . . ?
C54 C55 C56 C51 -1.8(8) . . . . ?
C246 C245 C244 C243 1.6(8) . . . . ?
C242 C243 C244 C245 -1.7(8) . . . . ?
C231 C232 C233 C234 -0.6(8) . . . . ?
C211 C216 C215 C214 -2.2(8) . . . . ?
C213 C214 C215 C216 1.5(8) . . . . ?
C141 C146 C145 C144 0.0(7) . . . . ?
C143 C144 C145 C146 1.1(7) . . . . ?
C236 C235 C234 C233 2.9(8) . . . . ?
C232 C233 C234 C235 -1.9(8) . . . . ?
C222 C223 C224 C225 -0.9(8) . . . . ?
C226 C225 C224 C223 0.7(8) . . . . ?
C111 C116 C115 C114 -3.4(8) . . . . ?
C56 C55 C54 C53 0.0(8) . . . . ?
C111 C112 C113 C114 -1.2(7) . . . . ?
C55 C54 C53 C52 0.9(8) . . . . ?
C51 C52 C53 C54 0.1(7) . . . . ?
C135 C134 C133 C132 0.1(7) . . . . ?
C131 C132 C133 C134 -0.4(7) . . . . ?
C122 C123 C124 C125 -0.7(8) . . . . ?
C126 C125 C124 C123 0.9(8) . . . . ?
C211 C212 C213 C214 -0.1(8) . . . . ?
C215 C214 C213 C212 -0.3(8) . . . . ?
C62 C63 C64 C65 -1.6(8) . . . . ?
C66 C65 C64 C63 -0.4(8) . . . . ?
C116 C115 C114 C113 2.1(9) . . . . ?
C112 C113 C114 C115 0.2(9) . . . . ?
C1 C2 C3 C2 -13(15) 3_454 . . 3_454 ?
N1 C2 C3 C2 -22(15) 3_454 . . 3_454 ?
N2 C2 C3 C2 171(15) . . . 3_454 ?
C1 C2 C3 C1 180.00(2) 3_454 . . . ?
N1 C2 C3 C1 171(3) 3_454 . . . ?
N2 C2 C3 C1 4(6) . . . . ?
C2 C2 C3 C1 -167(26) 3_454 . . . ?
N1 C2 C3 C1 -9(3) 3_454 . . 3_454 ?
N2 C2 C3 C1 -176(6) . . . 3_454 ?
C2 C2 C3 C1 13(26) 3_454 . . 3_454 ?
C1 C2 C3 N1 9(3) 3_454 . . 3_454 ?
N2 C2 C3 N1 -167(5) . . . 3_454 ?
C2 C2 C3 N1 22(31) 3_454 . . 3_454 ?
C1 C2 C3 N1 -171(3) 3_454 . . . ?
N1 C2 C3 N1 180.00(2) 3_454 . . . ?
N2 C2 C3 N1 13(5) . . . . ?
C2 C2 C3 N1 -158(31) 3_454 . . . ?
C1 C2 C3 N2 176(6) 3_454 . . . ?
N1 C2 C3 N2 167(5) 3_454 . . . ?
C2 C2 C3 N2 -171(18) 3_454 . . . ?
C1 C2 C3 N2 -4(6) 3_454 . . 3_454 ?
N1 C2 C3 N2 -13(5) 3_454 . . 3_454 ?
N2 C2 C3 N2 180.000(18) . . . 3_454 ?
C2 C2 C3 N2 9(18) 3_454 . . 3_454 ?
C2 N1 C3 C2 180.00(3) 3_454 . . . ?
C2 N1 C3 C1 -19(7) 3_454 . . . ?
C2 N1 C3 C1 161(7) 3_454 . . 3_454 ?
C2 N1 C3 N1 85(100) 3_454 . . 3_454 ?
C2 N1 C3 N2 -170(4) 3_454 . . . ?
C2 N1 C3 N2 10(4) 3_454 . . 3_454 ?
C2 C3 C1 C2 180.00(3) . . . 3_454 ?
C1 C3 C1 C2 10(37) 3_454 . . 3_454 ?
N1 C3 C1 C2 -26(9) 3_454 . . 3_454 ?
N1 C3 C1 C2 154(9) . . . 3_454 ?
N2 C3 C1 C2 -177(5) . . . 3_454 ?
N2 C3 C1 C2 3(5) 3_454 . . 3_454 ?
C1 C2 N2 C3 -165(24) 3_454 . . . ?
N1 C2 N2 C3 -95(47) 3_454 . . . ?
C2 C2 N2 C3 0.000(5) 3_454 . . . ?
C2 C3 N2 C2 180.00(3) 3_454 . . . ?
C1 C3 N2 C2 -178(4) . . . . ?
C1 C3 N2 C2 2(4) 3_454 . . . ?
N1 C3 N2 C2 11(4) 3_454 . . . ?
N1 C3 N2 C2 -169(4) . . . . ?
N2 C3 N2 C2 -4(29) 3_454 . . . ?
Mo1 S1 S2 C2 -94.5(2) . . . . ?
